data_2232154
loop_
_publ_author_name
'Liu, Jia-Cheng'
'Li, Meng'
'Mohammed Omer, Abedelwahed Saeed'
'Wei, Yun'
'Guo, Guo-Zhe'

_publ_section_title
;
 Dichlorido{<i>N</i>-[1-(pyrazin-2-yl)ethylidene-\k<i>N</i>^1^]ethane-1,2-diamine-\k^2^<i>N</i>,<i>N</i>'}zinc
;
_journal_coeditor_code BH2386
_journal_issue 11
_journal_name_full 'Acta Crystallographica Section E'
_journal_page_first m1555
_journal_paper_doi 10.1107/S1600536811042115
_journal_volume 67
_journal_year 2011
_chemical_formula_iupac '[Zn Cl2 (C8 H12 N4)]'
_chemical_formula_moiety 'C8 H12 Cl2 N4 Zn'
_chemical_formula_sum 'C8 H12 Cl2 N4 Zn'
_chemical_formula_weight 300.49
_chemical_name_systematic
;
Dichlorido{<i>N</i>-[1-(pyrazin-2-yl)ethylidene-\k<i>N</i>^1^]ethane-1,2-
diamine-\k^2^<i>N</i>,<i>N</i>'}zinc
;
_space_group_IT_number 2
_symmetry_cell_setting triclinic
_symmetry_space_group_name_Hall '-P 1'
_symmetry_space_group_name_H-M 'P -1'
_atom_sites_solution_hydrogens geom
_atom_sites_solution_primary direct
_atom_sites_solution_secondary difmap
_audit_creation_method SHELXL-97
_cell_angle_alpha 69.566(5)
_cell_angle_beta 73.434(5)
_cell_angle_gamma 83.056(5)
_cell_formula_units_Z 2
_cell_length_a 7.106(5)
_cell_length_b 8.976(6)
_cell_length_c 10.225(6)
_cell_measurement_reflns_used 1862
_cell_measurement_temperature 296(2)
_cell_measurement_theta_max 26.41
_cell_measurement_theta_min 2.20
_cell_volume 585.6(7)
_computing_cell_refinement 'SAINT (Bruker, 2008)'
_computing_data_collection 'APEX2 (Bruker, 2008)'
_computing_data_reduction 'SAINT (Bruker, 2008)'
_computing_molecular_graphics 'SHELXTL (Sheldrick, 2008)'
_computing_publication_material 'SHELXTL (Sheldrick, 2008)'
_computing_structure_refinement 'SHELXL97 (Sheldrick, 2008)'
_computing_structure_solution 'SHELXS97 (Sheldrick, 2008)'
_diffrn_ambient_temperature 296(2)
_diffrn_measured_fraction_theta_full 0.980
_diffrn_measured_fraction_theta_max 0.980
_diffrn_measurement_device_type 'Bruker APEXII CCD'
_diffrn_measurement_method '\f and \w'
_diffrn_radiation_monochromator graphite
_diffrn_radiation_source 'fine-focus sealed tube'
_diffrn_radiation_type MoK\a
_diffrn_radiation_wavelength 0.71073
_diffrn_reflns_av_R_equivalents 0.0265
_diffrn_reflns_av_sigmaI/netI 0.0405
_diffrn_reflns_limit_h_max 8
_diffrn_reflns_limit_h_min -8
_diffrn_reflns_limit_k_max 10
_diffrn_reflns_limit_k_min -9
_diffrn_reflns_limit_l_max 12
_diffrn_reflns_limit_l_min -12
_diffrn_reflns_number 4159
_diffrn_reflns_theta_full 25.50
_diffrn_reflns_theta_max 25.50
_diffrn_reflns_theta_min 2.20
_exptl_absorpt_coefficient_mu 2.525
_exptl_absorpt_correction_T_max 0.6455
_exptl_absorpt_correction_T_min 0.5943
_exptl_absorpt_correction_type multi-scan
_exptl_absorpt_process_details '(SADABS; Bruker, 2008)'
_exptl_crystal_colour colourless
_exptl_crystal_density_diffrn 1.704
_exptl_crystal_density_method 'not measured'
_exptl_crystal_description block
_exptl_crystal_F_000 304
_exptl_crystal_size_max 0.23
_exptl_crystal_size_mid 0.21
_exptl_crystal_size_min 0.19
_refine_diff_density_max 0.314
_refine_diff_density_min -0.380
_refine_ls_extinction_method none
_refine_ls_goodness_of_fit_ref 1.081
_refine_ls_hydrogen_treatment constr
_refine_ls_matrix_type full
_refine_ls_number_constraints 0
_refine_ls_number_parameters 137
_refine_ls_number_reflns 2129
_refine_ls_number_restraints 0
_refine_ls_restrained_S_all 1.081
_refine_ls_R_factor_all 0.0380
_refine_ls_R_factor_gt 0.0305
_refine_ls_shift/su_max 0.001
_refine_ls_shift/su_mean 0.000
_refine_ls_structure_factor_coef Fsqd
_refine_ls_weighting_details 'calc w=1/[\s^2^(Fo^2^)+(0.0320P)^2^] where P=(Fo^2^+2Fc^2^)/3'
_refine_ls_weighting_scheme calc
_refine_ls_wR_factor_gt 0.0691
_refine_ls_wR_factor_ref 0.0710
_reflns_number_gt 1790
_reflns_number_total 2129
_reflns_threshold_expression I>2\s(I)
_cod_data_source_file bh2386.cif
_cod_data_source_block I
_cod_original_cell_volume 585.6(6)
_cod_database_code 2232154
_cod_database_fobs_code 2232154

loop_
_symmetry_equiv_pos_as_xyz
'x, y, z'
'-x, -y, -z'

loop_
_atom_site_type_symbol
_atom_site_label
_atom_site_fract_x
_atom_site_fract_y
_atom_site_fract_z
_atom_site_U_iso_or_equiv
_atom_site_adp_type
_atom_site_calc_flag
_atom_site_refinement_flags
_atom_site_occupancy
_atom_site_symmetry_multiplicity
Zn Zn1 0.31700(5) 0.62496(4) 0.82328(3) 0.03108(13) Uani d . 1 1
C C1 0.6706(5) 0.5945(4) 0.5517(3) 0.0429(8) Uani d . 1 1
H H1 0.6344 0.4897 0.5783 0.051 Uiso calc R 1 1
C C2 0.8103(5) 0.6600(4) 0.4227(3) 0.0478(9) Uani d . 1 1
H H2 0.8639 0.5976 0.3645 0.057 Uiso calc R 1 1
C C3 0.7916(4) 0.8893(4) 0.4693(3) 0.0348(7) Uani d . 1 1
H H3 0.8318 0.9926 0.4442 0.042 Uiso calc R 1 1
C C4 0.6524(4) 0.8264(3) 0.5984(3) 0.0271(6) Uani d . 1 1
C C5 0.5617(4) 0.9145(3) 0.7031(3) 0.0281(6) Uani d . 1 1
C C6 0.3104(4) 0.9118(3) 0.9186(3) 0.0343(7) Uani d . 1 1
H H6A 0.2748 1.0230 0.8787 0.041 Uiso calc R 1 1
H H6B 0.3952 0.9032 0.9804 0.041 Uiso calc R 1 1
C C7 0.1281(5) 0.8162(4) 1.0050(3) 0.0425(8) Uani d . 1 1
H H7A 0.0788 0.8336 1.0974 0.051 Uiso calc R 1 1
H H7B 0.0269 0.8504 0.9533 0.051 Uiso calc R 1 1
C C8 0.6519(5) 1.0628(4) 0.6874(4) 0.0496(9) Uani d . 1 1
H H8A 0.5599 1.1201 0.7425 0.074 Uiso calc R 1 1
H H8B 0.6865 1.1277 0.5874 0.074 Uiso calc R 1 1
H H8C 0.7678 1.0363 0.7222 0.074 Uiso calc R 1 1
Cl Cl1 0.37658(13) 0.35645(9) 0.88661(9) 0.0501(2) Uani d . 1 1
Cl Cl2 0.07883(12) 0.68599(9) 0.70197(9) 0.0431(2) Uani d . 1 1
N N1 0.5878(3) 0.6794(3) 0.6377(2) 0.0322(6) Uani d . 1 1
N N2 0.8705(4) 0.8072(3) 0.3791(3) 0.0438(7) Uani d . 1 1
N N3 0.4131(3) 0.8493(3) 0.8015(2) 0.0285(5) Uani d . 1 1
N N4 0.1750(4) 0.6466(3) 1.0283(3) 0.0460(7) Uani d . 1 1
H H4A 0.0645 0.5900 1.0682 0.055 Uiso calc R 1 1
H H4B 0.2545 0.6102 1.0879 0.055 Uiso calc R 1 1

loop_
_atom_site_aniso_label
_atom_site_aniso_U_11
_atom_site_aniso_U_22
_atom_site_aniso_U_33
_atom_site_aniso_U_12
_atom_site_aniso_U_13
_atom_site_aniso_U_23
Zn1 0.0306(2) 0.0258(2) 0.0363(2) -0.00363(14) -0.00618(14) -0.01066(15)
C1 0.0433(19) 0.0373(19) 0.054(2) -0.0035(15) -0.0081(16) -0.0252(16)
C2 0.047(2) 0.057(2) 0.047(2) 0.0034(17) -0.0056(16) -0.0320(18)
C3 0.0337(17) 0.0355(18) 0.0349(16) -0.0028(13) -0.0075(13) -0.0118(14)
C4 0.0207(14) 0.0295(16) 0.0344(16) 0.0014(12) -0.0101(12) -0.0130(13)
C5 0.0256(15) 0.0276(16) 0.0315(15) 0.0008(12) -0.0089(12) -0.0096(13)
C6 0.0387(17) 0.0318(17) 0.0327(16) -0.0005(13) -0.0035(13) -0.0158(13)
C7 0.0397(19) 0.044(2) 0.0408(18) -0.0042(15) 0.0049(14) -0.0212(16)
C8 0.049(2) 0.046(2) 0.055(2) -0.0185(17) 0.0033(17) -0.0267(17)
Cl1 0.0558(6) 0.0267(4) 0.0641(6) 0.0026(4) -0.0167(4) -0.0108(4)
Cl2 0.0419(5) 0.0377(5) 0.0505(5) -0.0055(3) -0.0203(4) -0.0077(4)
N1 0.0312(13) 0.0299(14) 0.0373(13) -0.0033(11) -0.0055(11) -0.0150(11)
N2 0.0402(16) 0.0513(18) 0.0404(15) -0.0058(13) -0.0001(12) -0.0225(14)
N3 0.0296(13) 0.0262(13) 0.0313(13) 0.0009(10) -0.0064(11) -0.0128(11)
N4 0.0535(18) 0.0400(17) 0.0384(15) -0.0155(14) 0.0007(13) -0.0111(13)

loop_
_atom_type_symbol
_atom_type_description
_atom_type_scat_dispersion_real
_atom_type_scat_dispersion_imag
_atom_type_scat_source
C C 0.0033 0.0016 'International Tables Vol C Tables 4.2.6.8 and 6.1.1.4'
H H 0.0000 0.0000 'International Tables Vol C Tables 4.2.6.8 and 6.1.1.4'
N N 0.0061 0.0033 'International Tables Vol C Tables 4.2.6.8 and 6.1.1.4'
Cl Cl 0.1484 0.1585 'International Tables Vol C Tables 4.2.6.8 and 6.1.1.4'
Zn Zn 0.2839 1.4301 'International Tables Vol C Tables 4.2.6.8 and 6.1.1.4'

loop_
_geom_angle_atom_site_label_1
_geom_angle_atom_site_label_2
_geom_angle_atom_site_label_3
_geom_angle
N4 Zn1 N3 77.98(9)
N4 Zn1 N1 145.43(10)
N3 Zn1 N1 73.32(8)
N4 Zn1 Cl2 104.77(9)
N3 Zn1 Cl2 104.26(7)
N1 Zn1 Cl2 100.68(8)
N4 Zn1 Cl1 100.56(8)
N3 Zn1 Cl1 146.85(7)
N1 Zn1 Cl1 93.29(7)
Cl2 Zn1 Cl1 108.03(3)
N1 C1 C2 120.9(3)
N1 C1 H1 119.5
C2 C1 H1 119.5
N2 C2 C1 122.8(3)
N2 C2 H2 118.6
C1 C2 H2 118.6
N2 C3 C4 122.5(3)
N2 C3 H3 118.7
C4 C3 H3 118.7
N1 C4 C3 120.8(2)
N1 C4 C5 115.2(2)
C3 C4 C5 124.0(3)
N3 C5 C8 125.8(3)
N3 C5 C4 114.5(2)
C8 C5 C4 119.6(2)
N3 C6 C7 108.4(2)
N3 C6 H6A 110.0
C7 C6 H6A 110.0
N3 C6 H6B 110.0
C7 C6 H6B 110.0
H6A C6 H6B 108.4
N4 C7 C6 109.6(2)
N4 C7 H7A 109.8
C6 C7 H7A 109.8
N4 C7 H7B 109.8
C6 C7 H7B 109.8
H7A C7 H7B 108.2
C5 C8 H8A 109.5
C5 C8 H8B 109.5
H8A C8 H8B 109.5
C5 C8 H8C 109.5
H8A C8 H8C 109.5
H8B C8 H8C 109.5
C1 N1 C4 117.2(2)
C1 N1 Zn1 128.1(2)
C4 N1 Zn1 113.90(17)
C2 N2 C3 115.7(3)
C5 N3 C6 122.9(2)
C5 N3 Zn1 121.79(19)
C6 N3 Zn1 114.89(17)
C7 N4 Zn1 106.93(18)
C7 N4 H4A 110.3
Zn1 N4 H4A 110.3
C7 N4 H4B 110.3
Zn1 N4 H4B 110.3
H4A N4 H4B 108.6

loop_
_geom_bond_atom_site_label_1
_geom_bond_atom_site_label_2
_geom_bond_distance
Zn1 N4 2.117(3)
Zn1 N3 2.122(3)
Zn1 N1 2.245(2)
Zn1 Cl2 2.2807(14)
Zn1 Cl1 2.2862(16)
C1 N1 1.329(4)
C1 C2 1.387(4)
C1 H1 0.9300
C2 N2 1.320(4)
C2 H2 0.9300
C3 N2 1.337(4)
C3 C4 1.381(4)
C3 H3 0.9300
C4 N1 1.335(3)
C4 C5 1.505(4)
C5 N3 1.266(3)
C5 C8 1.485(4)
C6 N3 1.467(3)
C6 C7 1.510(4)
C6 H6A 0.9700
C6 H6B 0.9700
C7 N4 1.468(4)
C7 H7A 0.9700
C7 H7B 0.9700
C8 H8A 0.9600
C8 H8B 0.9600
C8 H8C 0.9600
N4 H4A 0.9000
N4 H4B 0.9000

loop_
_geom_hbond_atom_site_label_D
_geom_hbond_atom_site_label_H
_geom_hbond_atom_site_label_A
_geom_hbond_site_symmetry_A
_geom_hbond_distance_DH
_geom_hbond_distance_HA
_geom_hbond_distance_DA
_geom_hbond_angle_DHA
_geom_hbond_publ_flag
N4 H4B Cl1 2_667 0.90 2.77 3.531(4) 142.9 yes
N4 H4A Cl2 2_567 0.90 2.81 3.534(3) 138.7 yes
C2 H2 Cl2 2_666 0.93 2.81 3.672(4) 154.5 yes
C3 H3 Cl2 2_676 0.93 2.80 3.704(4) 163.8 yes
C6 H6B Cl1 2_667 0.97 2.84 3.550(4) 130.9 yes

loop_
_geom_torsion_atom_site_label_1
_geom_torsion_atom_site_label_2
_geom_torsion_atom_site_label_3
_geom_torsion_atom_site_label_4
_geom_torsion
N1 C1 C2 N2 0.9(5)
N2 C3 C4 N1 -1.1(4)
N2 C3 C4 C5 179.4(3)
N1 C4 C5 N3 -11.6(4)
C3 C4 C5 N3 167.8(3)
N1 C4 C5 C8 166.6(3)
C3 C4 C5 C8 -13.9(4)
N3 C6 C7 N4 43.0(3)
C2 C1 N1 C4 -3.5(5)
C2 C1 N1 Zn1 165.3(2)
C3 C4 N1 C1 3.6(4)
C5 C4 N1 C1 -176.9(3)
C3 C4 N1 Zn1 -166.8(2)
C5 C4 N1 Zn1 12.7(3)
N4 Zn1 N1 C1 147.8(3)
N3 Zn1 N1 C1 -177.1(3)
Cl2 Zn1 N1 C1 -75.2(3)
Cl1 Zn1 N1 C1 33.8(3)
N4 Zn1 N1 C4 -43.1(3)
N3 Zn1 N1 C4 -8.02(18)
Cl2 Zn1 N1 C4 93.82(19)
Cl1 Zn1 N1 C4 -157.14(19)
C1 C2 N2 C3 1.6(5)
C4 C3 N2 C2 -1.5(4)
C8 C5 N3 C6 -1.6(5)
C4 C5 N3 C6 176.5(2)
C8 C5 N3 Zn1 -173.7(2)
C4 C5 N3 Zn1 4.4(3)
C7 C6 N3 C5 173.4(3)
C7 C6 N3 Zn1 -13.9(3)
N4 Zn1 N3 C5 162.1(2)
N1 Zn1 N3 C5 1.6(2)
Cl2 Zn1 N3 C5 -95.5(2)
Cl1 Zn1 N3 C5 71.1(3)
N4 Zn1 N3 C6 -10.6(2)
N1 Zn1 N3 C6 -171.1(2)
Cl2 Zn1 N3 C6 91.80(19)
Cl1 Zn1 N3 C6 -101.6(2)
C6 C7 N4 Zn1 -51.8(3)
N3 Zn1 N4 C7 33.3(2)
N1 Zn1 N4 C7 67.6(3)
Cl2 Zn1 N4 C7 -68.5(2)
Cl1 Zn1 N4 C7 179.54(19)
